data_4082862
loop_
_publ_author_name
'Okuda, Yasuhiro'
'Ishiguro, Yuya'
'Mori, Seiji'
'Nakajima, Kiyohiko'
'Nishihara, Yasushi'

_publ_section_title
;
 Experimental and Theoretical Studies on the Platinum-Mediated Selective
 C(sp)--Si Bond Cleavage of Alkynylsilanes
;
_journal_issue 7
_journal_name_full Organometallics
_journal_page_first 1878
_journal_paper_doi 10.1021/om5002588
_journal_volume 33
_journal_year 2014
_chemical_formula_moiety 'C27 H42 N P Pt Si'
_chemical_formula_sum 'C27 H42 N P Pt Si'
_chemical_formula_weight 634.77
_space_group_IT_number 14
_symmetry_cell_setting monoclinic
_symmetry_Int_Tables_number 14
_symmetry_space_group_name_Hall '-P 2yn'
_symmetry_space_group_name_H-M 'P 1 21/n 1'
_atom_sites_solution_hydrogens geom
_atom_sites_solution_primary direct
_atom_sites_solution_secondary difmap
_audit_creation_method SHELXL-97
_cell_angle_alpha 90.00
_cell_angle_beta 104.7360(10)
_cell_angle_gamma 90.00
_cell_formula_units_Z 4
_cell_length_a 10.0965(4)
_cell_length_b 17.5781(8)
_cell_length_c 16.7680(7)
_cell_measurement_reflns_used 25743
_cell_measurement_temperature 298
_cell_measurement_theta_max 27.59
_cell_measurement_theta_min 3.06
_cell_volume 2878.1(2)
_computing_cell_refinement PROCESS-AUTO
_computing_data_collection PROCESS-AUTO
_computing_data_reduction PROCESS-AUTO
_computing_molecular_graphics 'CrystalStructure 4.0 (Rigaku, 2010)'
_computing_publication_material 'CrystalStructure 4.0'
_computing_structure_refinement 'SHELXL-97 (Sheldrick, 2008)'
_computing_structure_solution 'SHELXS-97 (Sheldrick, 2008)'
_diffrn_ambient_temperature 298
_diffrn_detector_area_resol_mean 6.849
_diffrn_measured_fraction_theta_full 0.998
_diffrn_measured_fraction_theta_max 0.998
_diffrn_measurement_device_type 'Rigaku SCX mini'
_diffrn_measurement_method \w
_diffrn_radiation_monochromator graphite
_diffrn_radiation_source 'fine-focus sealed tube'
_diffrn_radiation_type MoK\a
_diffrn_radiation_wavelength 0.71075
_diffrn_reflns_av_R_equivalents 0.0742
_diffrn_reflns_av_sigmaI/netI 0.0551
_diffrn_reflns_limit_h_max 13
_diffrn_reflns_limit_h_min -13
_diffrn_reflns_limit_k_max 22
_diffrn_reflns_limit_k_min -22
_diffrn_reflns_limit_l_max 21
_diffrn_reflns_limit_l_min -21
_diffrn_reflns_number 29878
_diffrn_reflns_theta_full 27.48
_diffrn_reflns_theta_max 27.48
_diffrn_reflns_theta_min 3.06
_exptl_absorpt_coefficient_mu 4.986
_exptl_absorpt_correction_T_max 0.7541
_exptl_absorpt_correction_T_min 0.1895
_exptl_absorpt_correction_type numerical
_exptl_absorpt_process_details 'NUMABS (Rigaku, 1999)'
_exptl_crystal_colour colorless
_exptl_crystal_density_diffrn 1.465
_exptl_crystal_density_method 'not measured'
_exptl_crystal_description prism
_exptl_crystal_F_000 1272
_exptl_crystal_size_max 0.50
_exptl_crystal_size_mid 0.10
_exptl_crystal_size_min 0.06
_refine_diff_density_max 0.965
_refine_diff_density_min -0.924
_refine_diff_density_rms 0.103
_refine_ls_extinction_method none
_refine_ls_goodness_of_fit_ref 1.049
_refine_ls_hydrogen_treatment noref
_refine_ls_matrix_type full
_refine_ls_number_parameters 280
_refine_ls_number_reflns 6596
_refine_ls_number_restraints 0
_refine_ls_restrained_S_all 1.049
_refine_ls_R_factor_all 0.0615
_refine_ls_R_factor_gt 0.0398
_refine_ls_shift/su_max 0.001
_refine_ls_shift/su_mean 0.000
_refine_ls_structure_factor_coef Fsqd
_refine_ls_weighting_details 'calc w=1/[\s^2^(Fo^2^)+(0.0243P)^2^+0.9135P] where P=(Fo^2^+2Fc^2^)/3'
_refine_ls_weighting_scheme calc
_refine_ls_wR_factor_gt 0.0726
_refine_ls_wR_factor_ref 0.0787
_reflns_number_gt 5072
_reflns_number_total 6596
_reflns_threshold_expression >2sigma(I)
_cod_data_source_file om5002588_si_002.cif
_cod_data_source_block yn12
_cod_depositor_comments 'Adding full bibliography for 4082862.cif.'
_cod_database_code 4082862

loop_
_symmetry_equiv_pos_as_xyz
'x, y, z'
'-x+1/2, y+1/2, -z+1/2'
'-x, -y, -z'
'x-1/2, -y-1/2, z-1/2'

loop_
_atom_site_label
_atom_site_type_symbol
_atom_site_fract_x
_atom_site_fract_y
_atom_site_fract_z
_atom_site_U_iso_or_equiv
_atom_site_adp_type
_atom_site_occupancy
_atom_site_symmetry_multiplicity
_atom_site_calc_flag
_atom_site_refinement_flags
Pt1 Pt 0.497896(16) 0.226283(10) 0.013228(11) 0.04093(7) Uani 1 1 d .
P1 P 0.37329(13) 0.27615(8) 0.09579(9) 0.0520(3) Uani 1 1 d .
Si1 Si 0.70271(14) 0.29212(9) 0.05251(10) 0.0581(4) Uani 1 1 d .
N1 N 0.3090(4) 0.1500(2) -0.0327(2) 0.0517(10) Uani 1 1 d .
C1 C 0.5921(5) 0.1667(3) -0.0587(3) 0.0482(12) Uani 1 1 d .
C2 C 0.6420(5) 0.1242(3) -0.0984(3) 0.0510(12) Uani 1 1 d .
C3 C 0.6972(6) 0.0701(3) -0.1448(3) 0.0565(14) Uani 1 1 d .
C4 C 0.6203(7) 0.0394(4) -0.2171(4) 0.0815(18) Uani 1 1 d .
H4 H 0.5296 0.0541 -0.2380 0.098 Uiso 1 1 calc R
C5 C 0.6799(12) -0.0145(4) -0.2593(6) 0.117(3) Uani 1 1 d .
H5 H 0.6278 -0.0351 -0.3084 0.140 Uiso 1 1 calc R
C6 C 0.8103(14) -0.0369(5) -0.2303(8) 0.145(5) Uani 1 1 d .
H6 H 0.8482 -0.0725 -0.2590 0.174 Uiso 1 1 calc R
C7 C 0.8851(11) -0.0073(5) -0.1598(8) 0.133(4) Uani 1 1 d .
H7 H 0.9751 -0.0235 -0.1397 0.159 Uiso 1 1 calc R
C8 C 0.8332(6) 0.0464(4) -0.1157(4) 0.0850(19) Uani 1 1 d .
H8 H 0.8881 0.0666 -0.0672 0.102 Uiso 1 1 calc R
C9 C 0.7298(6) 0.3628(4) 0.1391(4) 0.089(2) Uani 1 1 d .
H9A H 0.8228 0.3806 0.1522 0.107 Uiso 1 1 calc R
H9B H 0.7117 0.3390 0.1868 0.107 Uiso 1 1 calc R
H9C H 0.6688 0.4051 0.1227 0.107 Uiso 1 1 calc R
C10 C 0.7429(6) 0.3462(4) -0.0350(4) 0.092(2) Uani 1 1 d .
H10A H 0.6815 0.3886 -0.0493 0.110 Uiso 1 1 calc R
H10B H 0.7323 0.3132 -0.0819 0.110 Uiso 1 1 calc R
H10C H 0.8356 0.3643 -0.0186 0.110 Uiso 1 1 calc R
C11 C 0.8557(5) 0.2255(3) 0.0893(4) 0.0769(18) Uani 1 1 d .
H11A H 0.8622 0.1933 0.0435 0.092 Uiso 1 1 calc R
H11B H 0.9383 0.2561 0.1041 0.092 Uiso 1 1 calc R
C12 C 0.8523(5) 0.1764(3) 0.1597(4) 0.0699(16) Uani 1 1 d .
C13 C 0.7852(6) 0.1079(4) 0.1503(4) 0.0759(18) Uani 1 1 d .
H13 H 0.7427 0.0916 0.0972 0.091 Uiso 1 1 calc R
C14 C 0.7777(7) 0.0624(4) 0.2151(5) 0.096(2) Uani 1 1 d .
H14 H 0.7324 0.0159 0.2054 0.116 Uiso 1 1 calc R
C15 C 0.8370(8) 0.0852(5) 0.2948(5) 0.109(3) Uani 1 1 d .
H15 H 0.8317 0.0545 0.3390 0.130 Uiso 1 1 calc R
C16 C 0.9035(8) 0.1531(5) 0.3080(5) 0.105(3) Uani 1 1 d .
H16 H 0.9426 0.1695 0.3616 0.126 Uiso 1 1 calc R
C17 C 0.9127(6) 0.1975(4) 0.2426(5) 0.090(2) Uani 1 1 d .
H17 H 0.9604 0.2432 0.2529 0.108 Uiso 1 1 calc R
C18 C 0.2304(5) 0.2079(3) 0.0814(4) 0.0764(18) Uani 1 1 d .
H18A H 0.2568 0.1662 0.1200 0.092 Uiso 1 1 calc R
H18B H 0.1518 0.2330 0.0930 0.092 Uiso 1 1 calc R
C19 C 0.1920(5) 0.1774(4) -0.0041(4) 0.0808(19) Uani 1 1 d .
H19A H 0.1278 0.1358 -0.0068 0.097 Uiso 1 1 calc R
H19B H 0.1458 0.2170 -0.0412 0.097 Uiso 1 1 calc R
C20 C 0.3500(6) 0.0732(3) 0.0007(4) 0.0756(17) Uani 1 1 d .
H20A H 0.3746 0.0752 0.0599 0.091 Uiso 1 1 calc R
H20B H 0.4271 0.0561 -0.0181 0.091 Uiso 1 1 calc R
H20C H 0.2749 0.0386 -0.0179 0.091 Uiso 1 1 calc R
C21 C 0.2689(6) 0.1452(3) -0.1238(3) 0.0773(18) Uani 1 1 d .
H21A H 0.1930 0.1108 -0.1410 0.093 Uiso 1 1 calc R
H21B H 0.3449 0.1268 -0.1430 0.093 Uiso 1 1 calc R
H21C H 0.2428 0.1947 -0.1466 0.093 Uiso 1 1 calc R
C22 C 0.4424(6) 0.2749(3) 0.2084(3) 0.0644(15) Uani 1 1 d .
H22 H 0.5061 0.3178 0.2227 0.077 Uiso 1 1 calc R
C23 C 0.5242(6) 0.2029(3) 0.2352(4) 0.0773(17) Uani 1 1 d .
H23A H 0.5674 0.2055 0.2931 0.093 Uiso 1 1 calc R
H23B H 0.5929 0.1979 0.2051 0.093 Uiso 1 1 calc R
H23C H 0.4641 0.1597 0.2242 0.093 Uiso 1 1 calc R
C24 C 0.3365(9) 0.2839(4) 0.2576(5) 0.113(3) Uani 1 1 d .
H24A H 0.2744 0.2416 0.2468 0.136 Uiso 1 1 calc R
H24B H 0.2865 0.3303 0.2418 0.136 Uiso 1 1 calc R
H24C H 0.3816 0.2856 0.3154 0.136 Uiso 1 1 calc R
C25 C 0.2905(7) 0.3700(4) 0.0743(4) 0.090(2) Uani 1 1 d .
H25 H 0.2423 0.3800 0.1171 0.108 Uiso 1 1 calc R
C26 C 0.3863(9) 0.4314(5) 0.0765(7) 0.179(5) Uani 1 1 d .
H26A H 0.4340 0.4236 0.0345 0.215 Uiso 1 1 calc R
H26B H 0.4509 0.4325 0.1295 0.215 Uiso 1 1 calc R
H26C H 0.3377 0.4788 0.0671 0.215 Uiso 1 1 calc R
C27 C 0.1853(9) 0.3703(5) -0.0076(7) 0.183(5) Uani 1 1 d .
H27A H 0.1390 0.4185 -0.0154 0.220 Uiso 1 1 calc R
H27B H 0.1200 0.3304 -0.0084 0.220 Uiso 1 1 calc R
H27C H 0.2299 0.3622 -0.0510 0.220 Uiso 1 1 calc R

loop_
_atom_site_aniso_label
_atom_site_aniso_U_11
_atom_site_aniso_U_22
_atom_site_aniso_U_33
_atom_site_aniso_U_23
_atom_site_aniso_U_13
_atom_site_aniso_U_12
Pt1 0.03729(11) 0.03887(12) 0.04883(12) -0.00474(8) 0.01498(8) 0.00215(9)
P1 0.0441(7) 0.0521(8) 0.0632(9) -0.0130(7) 0.0201(6) 0.0067(7)
Si1 0.0419(8) 0.0566(9) 0.0783(11) -0.0081(8) 0.0201(7) -0.0082(7)
N1 0.048(2) 0.044(2) 0.059(3) -0.006(2) 0.008(2) -0.003(2)
C1 0.045(3) 0.051(3) 0.053(3) -0.001(2) 0.019(2) 0.004(2)
C2 0.054(3) 0.054(3) 0.053(3) -0.001(2) 0.027(3) -0.002(3)
C3 0.072(4) 0.046(3) 0.064(4) 0.004(3) 0.041(3) 0.001(3)
C4 0.110(5) 0.065(4) 0.082(5) -0.008(4) 0.048(4) -0.001(4)
C5 0.197(11) 0.075(6) 0.107(7) -0.036(5) 0.090(8) -0.024(6)
C6 0.234(14) 0.072(6) 0.191(12) -0.010(7) 0.170(12) 0.017(7)
C7 0.142(9) 0.081(6) 0.222(12) 0.026(6) 0.135(9) 0.049(5)
C8 0.081(4) 0.070(4) 0.124(6) 0.007(4) 0.062(4) 0.008(4)
C9 0.060(4) 0.080(5) 0.121(6) -0.036(4) 0.010(4) -0.015(3)
C10 0.081(4) 0.080(5) 0.120(6) 0.014(4) 0.038(4) -0.027(4)
C11 0.040(3) 0.083(5) 0.106(5) -0.014(4) 0.015(3) -0.004(3)
C12 0.041(3) 0.060(4) 0.101(5) -0.020(4) 0.004(3) 0.015(3)
C13 0.062(4) 0.064(4) 0.092(5) -0.019(4) 0.002(3) 0.022(3)
C14 0.109(5) 0.054(4) 0.118(6) -0.018(4) 0.014(5) 0.018(4)
C15 0.134(7) 0.079(5) 0.104(6) 0.002(5) 0.015(5) 0.048(5)
C16 0.115(6) 0.083(6) 0.096(6) -0.011(5) -0.013(5) 0.042(5)
C17 0.056(4) 0.073(5) 0.119(6) -0.028(4) -0.016(4) 0.016(3)
C18 0.043(3) 0.093(5) 0.101(5) -0.032(4) 0.033(3) -0.012(3)
C19 0.041(3) 0.097(5) 0.102(5) -0.027(4) 0.013(3) -0.006(3)
C20 0.083(4) 0.056(4) 0.090(5) 0.005(3) 0.026(4) -0.012(3)
C21 0.068(4) 0.082(5) 0.070(4) -0.009(3) -0.004(3) -0.007(3)
C22 0.074(4) 0.064(4) 0.059(4) -0.012(3) 0.023(3) -0.001(3)
C23 0.085(4) 0.083(4) 0.065(4) 0.000(3) 0.019(3) 0.008(4)
C24 0.143(7) 0.128(7) 0.087(5) -0.013(5) 0.063(5) 0.038(5)
C25 0.095(5) 0.077(5) 0.100(5) 0.003(4) 0.029(4) 0.041(4)
C26 0.135(8) 0.069(6) 0.330(16) 0.020(8) 0.052(9) 0.026(6)
C27 0.159(9) 0.121(8) 0.234(13) 0.039(8) -0.016(9) 0.053(7)

loop_
_atom_type_symbol
_atom_type_description
_atom_type_scat_dispersion_real
_atom_type_scat_dispersion_imag
_atom_type_scat_source
C C 0.0033 0.0016 'International Tables Vol C Tables 4.2.6.8 and 6.1.1.4'
H H 0.0000 0.0000 'International Tables Vol C Tables 4.2.6.8 and 6.1.1.4'
N N 0.0061 0.0033 'International Tables Vol C Tables 4.2.6.8 and 6.1.1.4'
P P 0.1023 0.0942 'International Tables Vol C Tables 4.2.6.8 and 6.1.1.4'
Si Si 0.0817 0.0704 'International Tables Vol C Tables 4.2.6.8 and 6.1.1.4'
Pt Pt -1.7033 8.3905 'International Tables Vol C Tables 4.2.6.8 and 6.1.1.4'

loop_
_geom_angle_atom_site_label_1
_geom_angle_atom_site_label_2
_geom_angle_atom_site_label_3
_geom_angle
C1 Pt1 P1 170.88(14)
C1 Pt1 N1 88.50(16)
P1 Pt1 N1 83.58(10)
C1 Pt1 Si1 84.63(14)
P1 Pt1 Si1 103.12(5)
N1 Pt1 Si1 172.94(10)
C22 P1 C25 104.3(3)
C22 P1 C18 101.9(3)
C25 P1 C18 104.8(3)
C22 P1 Pt1 119.81(18)
C25 P1 Pt1 121.4(2)
C18 P1 Pt1 101.84(18)
C10 Si1 C9 104.6(3)
C10 Si1 C11 104.2(3)
C9 Si1 C11 102.1(3)
C10 Si1 Pt1 112.7(2)
C9 Si1 Pt1 119.66(19)
C11 Si1 Pt1 112.05(19)
C19 N1 C20 110.3(4)
C19 N1 C21 109.0(4)
C20 N1 C21 108.4(4)
C19 N1 Pt1 111.6(3)
C20 N1 Pt1 106.1(3)
C21 N1 Pt1 111.4(3)
C2 C1 Pt1 172.6(4)
C1 C2 C3 176.9(5)
C4 C3 C8 118.4(5)
C4 C3 C2 122.1(5)
C8 C3 C2 119.4(5)
C3 C4 C5 119.4(7)
C3 C4 H4 120.3
C5 C4 H4 120.3
C6 C5 C4 121.4(10)
C6 C5 H5 119.3
C4 C5 H5 119.3
C7 C6 C5 119.3(9)
C7 C6 H6 120.4
C5 C6 H6 120.4
C6 C7 C8 122.2(10)
C6 C7 H7 118.9
C8 C7 H7 118.9
C7 C8 C3 119.2(8)
C7 C8 H8 120.4
C3 C8 H8 120.4
Si1 C9 H9A 109.5
Si1 C9 H9B 109.5
H9A C9 H9B 109.5
Si1 C9 H9C 109.5
H9A C9 H9C 109.5
H9B C9 H9C 109.5
Si1 C10 H10A 109.5
Si1 C10 H10B 109.5
H10A C10 H10B 109.5
Si1 C10 H10C 109.5
H10A C10 H10C 109.5
H10B C10 H10C 109.5
C12 C11 Si1 115.9(4)
C12 C11 H11A 108.3
Si1 C11 H11A 108.3
C12 C11 H11B 108.3
Si1 C11 H11B 108.3
H11A C11 H11B 107.4
C13 C12 C17 114.8(7)
C13 C12 C11 122.4(6)
C17 C12 C11 122.8(6)
C14 C13 C12 123.3(6)
C14 C13 H13 118.4
C12 C13 H13 118.4
C13 C14 C15 120.1(7)
C13 C14 H14 119.9
C15 C14 H14 119.9
C16 C15 C14 119.3(8)
C16 C15 H15 120.4
C14 C15 H15 120.4
C15 C16 C17 120.0(8)
C15 C16 H16 120.0
C17 C16 H16 120.0
C16 C17 C12 122.5(7)
C16 C17 H17 118.8
C12 C17 H17 118.8
C19 C18 P1 111.4(4)
C19 C18 H18A 109.4
P1 C18 H18A 109.4
C19 C18 H18B 109.4
P1 C18 H18B 109.4
H18A C18 H18B 108.0
N1 C19 C18 113.6(4)
N1 C19 H19A 108.9
C18 C19 H19A 108.9
N1 C19 H19B 108.9
C18 C19 H19B 108.9
H19A C19 H19B 107.7
N1 C20 H20A 109.5
N1 C20 H20B 109.5
H20A C20 H20B 109.5
N1 C20 H20C 109.5
H20A C20 H20C 109.5
H20B C20 H20C 109.5
N1 C21 H21A 109.5
N1 C21 H21B 109.5
H21A C21 H21B 109.5
N1 C21 H21C 109.5
H21A C21 H21C 109.5
H21B C21 H21C 109.5
C23 C22 C24 109.5(5)
C23 C22 P1 110.5(4)
C24 C22 P1 114.9(4)
C23 C22 H22 107.2
C24 C22 H22 107.2
P1 C22 H22 107.2
C22 C23 H23A 109.5
C22 C23 H23B 109.5
H23A C23 H23B 109.5
C22 C23 H23C 109.5
H23A C23 H23C 109.5
H23B C23 H23C 109.5
C22 C24 H24A 109.5
C22 C24 H24B 109.5
H24A C24 H24B 109.5
C22 C24 H24C 109.5
H24A C24 H24C 109.5
H24B C24 H24C 109.5
C26 C25 C27 109.5(7)
C26 C25 P1 113.3(5)
C27 C25 P1 111.1(5)
C26 C25 H25 107.6
C27 C25 H25 107.6
P1 C25 H25 107.6
C25 C26 H26A 109.5
C25 C26 H26B 109.5
H26A C26 H26B 109.5
C25 C26 H26C 109.5
H26A C26 H26C 109.5
H26B C26 H26C 109.5
C25 C27 H27A 109.5
C25 C27 H27B 109.5
H27A C27 H27B 109.5
C25 C27 H27C 109.5
H27A C27 H27C 109.5
H27B C27 H27C 109.5

loop_
_geom_bond_atom_site_label_1
_geom_bond_atom_site_label_2
_geom_bond_distance
Pt1 C1 2.009(5)
Pt1 P1 2.2702(12)
Pt1 N1 2.298(4)
Pt1 Si1 2.3144(14)
P1 C22 1.840(6)
P1 C25 1.844(6)
P1 C18 1.844(5)
Si1 C10 1.877(6)
Si1 C9 1.878(6)
Si1 C11 1.911(6)
N1 C19 1.464(6)
N1 C20 1.480(6)
N1 C21 1.480(6)
C1 C2 1.195(6)
C2 C3 1.429(7)
C3 C4 1.372(7)
C3 C8 1.399(7)
C4 C5 1.407(9)
C4 H4 0.9300
C5 C6 1.341(16)
C5 H5 0.9300
C6 C7 1.336(14)
C6 H6 0.9300
C7 C8 1.383(10)
C7 H7 0.9300
C8 H8 0.9300
C9 H9A 0.9600
C9 H9B 0.9600
C9 H9C 0.9600
C10 H10A 0.9600
C10 H10B 0.9600
C10 H10C 0.9600
C11 C12 1.469(8)
C11 H11A 0.9700
C11 H11B 0.9700
C12 C13 1.371(8)
C12 C17 1.418(8)
C13 C14 1.366(9)
C13 H13 0.9300
C14 C15 1.377(9)
C14 H14 0.9300
C15 C16 1.360(10)
C15 H15 0.9300
C16 C17 1.369(10)
C16 H16 0.9300
C17 H17 0.9300
C18 C19 1.487(8)
C18 H18A 0.9700
C18 H18B 0.9700
C19 H19A 0.9700
C19 H19B 0.9700
C20 H20A 0.9600
C20 H20B 0.9600
C20 H20C 0.9600
C21 H21A 0.9600
C21 H21B 0.9600
C21 H21C 0.9600
C22 C23 1.514(7)
C22 C24 1.516(8)
C22 H22 0.9800
C23 H23A 0.9600
C23 H23B 0.9600
C23 H23C 0.9600
C24 H24A 0.9600
C24 H24B 0.9600
C24 H24C 0.9600
C25 C26 1.443(9)
C25 C27 1.507(10)
C25 H25 0.9800
C26 H26A 0.9600
C26 H26B 0.9600
C26 H26C 0.9600
C27 H27A 0.9600
C27 H27B 0.9600
C27 H27C 0.9600

loop_
_geom_torsion_atom_site_label_1
_geom_torsion_atom_site_label_2
_geom_torsion_atom_site_label_3
_geom_torsion_atom_site_label_4
_geom_torsion
C1 Pt1 P1 C22 92.1(9)
N1 Pt1 P1 C22 122.1(2)
Si1 Pt1 P1 C22 -55.6(2)
C1 Pt1 P1 C25 -134.9(9)
N1 Pt1 P1 C25 -104.9(3)
Si1 Pt1 P1 C25 77.4(3)
C1 Pt1 P1 C18 -19.2(9)
N1 Pt1 P1 C18 10.8(2)
Si1 Pt1 P1 C18 -166.9(2)
C1 Pt1 Si1 C10 64.3(3)
P1 Pt1 Si1 C10 -120.6(2)
N1 Pt1 Si1 C10 78.0(9)
C1 Pt1 Si1 C9 -172.2(3)
P1 Pt1 Si1 C9 2.9(3)
N1 Pt1 Si1 C9 -158.5(9)
C1 Pt1 Si1 C11 -52.8(3)
P1 Pt1 Si1 C11 122.3(2)
N1 Pt1 Si1 C11 -39.1(9)
C1 Pt1 N1 C19 -172.5(4)
P1 Pt1 N1 C19 12.0(4)
Si1 Pt1 N1 C19 173.8(8)
C1 Pt1 N1 C20 67.3(3)
P1 Pt1 N1 C20 -108.1(3)
Si1 Pt1 N1 C20 53.6(11)
C1 Pt1 N1 C21 -50.4(4)
P1 Pt1 N1 C21 134.1(3)
Si1 Pt1 N1 C21 -64.1(10)
P1 Pt1 C1 C2 -13(4)
N1 Pt1 C1 C2 -43(3)
Si1 Pt1 C1 C2 135(3)
Pt1 C1 C2 C3 11(13)
C1 C2 C3 C4 69(11)
C1 C2 C3 C8 -110(10)
C8 C3 C4 C5 0.1(9)
C2 C3 C4 C5 -179.0(6)
C3 C4 C5 C6 0.2(13)
C4 C5 C6 C7 0.1(16)
C5 C6 C7 C8 -0.7(16)
C6 C7 C8 C3 1.1(12)
C4 C3 C8 C7 -0.7(9)
C2 C3 C8 C7 178.4(5)
C10 Si1 C11 C12 179.0(5)
C9 Si1 C11 C12 70.4(5)
Pt1 Si1 C11 C12 -58.9(5)
Si1 C11 C12 C13 84.9(6)
Si1 C11 C12 C17 -92.3(6)
C17 C12 C13 C14 -0.8(8)
C11 C12 C13 C14 -178.2(6)
C12 C13 C14 C15 1.3(10)
C13 C14 C15 C16 -0.3(11)
C14 C15 C16 C17 -1.0(11)
C15 C16 C17 C12 1.5(10)
C13 C12 C17 C16 -0.6(8)
C11 C12 C17 C16 176.8(6)
C22 P1 C18 C19 -158.6(4)
C25 P1 C18 C19 93.0(5)
Pt1 P1 C18 C19 -34.3(5)
C20 N1 C19 C18 79.7(6)
C21 N1 C19 C18 -161.5(5)
Pt1 N1 C19 C18 -38.0(6)
P1 C18 C19 N1 49.1(7)
C25 P1 C22 C23 -175.5(4)
C18 P1 C22 C23 75.6(4)
Pt1 P1 C22 C23 -35.6(5)
C25 P1 C22 C24 60.0(5)
C18 P1 C22 C24 -48.9(5)
Pt1 P1 C22 C24 -160.1(4)
C22 P1 C25 C26 77.6(7)
C18 P1 C25 C26 -175.7(6)
Pt1 P1 C25 C26 -61.5(7)
C22 P1 C25 C27 -158.6(6)
C18 P1 C25 C27 -51.9(7)
Pt1 P1 C25 C27 62.3(7)
